data_4072214
loop_
_publ_author_name
'Rechavi, Dalit'
'Scopelliti, Rosario'
'Severin, Kay'

_publ_section_title
;
 The Enigmatic Nature of RhICl(cyclopentadienone) Complexes: Dimers,
 Trimers, and Tetramers
;
_journal_issue 22
_journal_name_full Organometallics
_journal_page_first 5978
_journal_paper_doi 10.1021/om800671x
_journal_volume 27
_journal_year 2008
_chemical_formula_moiety 'C63 H60 Cl3 O3 Rh3, C H2 Cl2'
_chemical_formula_sum 'C64 H62 Cl5 O3 Rh3'
_chemical_formula_weight 1365.12
_chemical_name_systematic
; 
 ? 
;
_space_group_IT_number 2
_symmetry_cell_setting triclinic
_symmetry_space_group_name_Hall '-P 1'
_symmetry_space_group_name_H-M 'P -1'
_atom_sites_solution_hydrogens geom
_atom_sites_solution_primary direct
_atom_sites_solution_secondary difmap
_audit_creation_method SHELXL-97
_cell_angle_alpha 90.772(8)
_cell_angle_beta 97.825(8)
_cell_angle_gamma 111.784(8)
_cell_formula_units_Z 2
_cell_length_a 12.1598(9)
_cell_length_b 13.6567(12)
_cell_length_c 20.194(2)
_cell_measurement_reflns_used 2478
_cell_measurement_temperature 140(2)
_cell_measurement_theta_max 28.5274
_cell_measurement_theta_min 2.6834
_cell_volume 3077.5(5)
_computing_cell_refinement
; 
CrysAlis CCD, Oxford Diffraction Ltd., 
Version 1.171.32.24 (release 21-04-2008 CrysAlis171 .NET) 
(compiled Apr 21 2008,18:23:10) 
;
_computing_data_collection
; 
CrysAlis CCD, Oxford Diffraction Ltd., 
Version 1.171.32.24 (release 21-04-2008 CrysAlis171 .NET) 
(compiled Apr 21 2008,18:23:10) 
;
_computing_data_reduction
; 
CrysAlis CCD, Oxford Diffraction Ltd., 
Version 1.171.32.24 (release 21-04-2008 CrysAlis171 .NET) 
(compiled Apr 21 2008,18:23:10) 
;
_computing_molecular_graphics 'Bruker SHELXTL'
_computing_publication_material 'Bruker SHELXTL'
_computing_structure_refinement 'SHELXL-97 (Sheldrick, 1997)'
_computing_structure_solution 'SHELXS-97 (Sheldrick, 1990)'
_diffrn_ambient_temperature 140(2)
_diffrn_detector_area_resol_mean 8.2812
_diffrn_measured_fraction_theta_full 0.887
_diffrn_measured_fraction_theta_max 0.887
_diffrn_measurement_device_type 'Oxford Diffraction, KM4/Sapphire CCD'
_diffrn_measurement_method 'phi and omega scans'
_diffrn_radiation_monochromator graphite
_diffrn_radiation_source 'fine-focus sealed tube'
_diffrn_radiation_type MoK\a
_diffrn_radiation_wavelength 0.71073
_diffrn_reflns_av_R_equivalents 0.1254
_diffrn_reflns_av_sigmaI/netI 0.2758
_diffrn_reflns_limit_h_max 11
_diffrn_reflns_limit_h_min -12
_diffrn_reflns_limit_k_max 15
_diffrn_reflns_limit_k_min -13
_diffrn_reflns_limit_l_max 22
_diffrn_reflns_limit_l_min -22
_diffrn_reflns_number 15687
_diffrn_reflns_theta_full 22.99
_diffrn_reflns_theta_max 22.99
_diffrn_reflns_theta_min 2.69
_exptl_absorpt_coefficient_mu 1.055
_exptl_absorpt_correction_T_max 1.00000
_exptl_absorpt_correction_T_min 0.70573
_exptl_absorpt_correction_type multi-scan
_exptl_absorpt_process_details
; 
CrysAlis RED, Oxford Diffraction Ltd., 
Version 1.171.32.24 (release 21-04-2008 CrysAlis171 .NET) 
(compiled Apr 21 2008,18:23:10) 
Empirical absorption correction using spherical harmonics, 
 implemented in SCALE3 ABSPACK scaling algorithm. 
;
_exptl_crystal_colour red
_exptl_crystal_density_diffrn 1.473
_exptl_crystal_density_method 'not measured'
_exptl_crystal_description prismatic
_exptl_crystal_F_000 1380
_exptl_crystal_size_max 0.10
_exptl_crystal_size_mid 0.07
_exptl_crystal_size_min 0.06
_refine_diff_density_max 1.126
_refine_diff_density_min -0.950
_refine_diff_density_rms 0.167
_refine_ls_extinction_method none
_refine_ls_goodness_of_fit_ref 0.842
_refine_ls_hydrogen_treatment riding
_refine_ls_matrix_type full
_refine_ls_number_parameters 676
_refine_ls_number_reflns 7583
_refine_ls_number_restraints 438
_refine_ls_restrained_S_all 0.826
_refine_ls_R_factor_all 0.1569
_refine_ls_R_factor_gt 0.0696
_refine_ls_shift/su_max 0.000
_refine_ls_shift/su_mean 0.000
_refine_ls_structure_factor_coef Fsqd
_refine_ls_weighting_details 'calc w=1/[\s^2^(Fo^2^)+(0.0646P)^2^+0.0000P] where P=(Fo^2^+2Fc^2^)/3'
_refine_ls_weighting_scheme calc
_refine_ls_wR_factor_gt 0.1460
_refine_ls_wR_factor_ref 0.1667
_reflns_number_gt 3298
_reflns_number_total 7583
_reflns_threshold_expression >2sigma(I)
_cod_data_source_file om800671x_si_001.cif
_cod_data_source_block complex_4
_cod_depositor_comments
;
The following automatic conversions were performed:

'_symmetry_cell_setting' value 'Triclinic' changed to 'triclinic'
according to /home/saulius/struct/CIF-dictionaries/cif_core.dic
dictionary named 'cif_core.dic' version 2.4.1 from 2010-06-29.

Automatic conversion script
Id: cif_fix_values 1715 2011-07-08 13:25:40Z adriana 
;
_cod_original_sg_symbol_H-M P-1
_cod_database_code 4072214

loop_
_symmetry_equiv_pos_as_xyz
'x, y, z'
'-x, -y, -z'

loop_
_atom_site_label
_atom_site_type_symbol
_atom_site_fract_x
_atom_site_fract_y
_atom_site_fract_z
_atom_site_U_iso_or_equiv
_atom_site_adp_type
_atom_site_occupancy
_atom_site_symmetry_multiplicity
_atom_site_calc_flag
_atom_site_refinement_flags
Rh1 Rh 0.16714(11) 0.69021(9) 0.25758(6) 0.0180(4) Uani 1 1 d .
Rh2 Rh 0.27588(11) 0.56589(9) 0.14560(6) 0.0168(4) Uani 1 1 d .
Rh3 Rh 0.21606(11) 0.27563(9) 0.19883(6) 0.0175(4) Uani 1 1 d .
Cl1 Cl 0.3587(3) 0.7024(3) 0.23884(19) 0.0249(10) Uani 1 1 d .
Cl2 Cl 0.1013(3) 0.6132(3) 0.14709(18) 0.0239(10) Uani 1 1 d .
Cl3 Cl 0.2050(4) 0.4370(3) 0.23161(19) 0.0323(12) Uani 1 1 d .
O1 O -0.0585(8) 0.0940(8) 0.2013(5) 0.026(3) Uani 1 1 d U
O2 O 0.2937(8) 0.3451(7) 0.1175(5) 0.022(2) Uani 1 1 d U
O3 O 0.1642(9) 0.9267(8) 0.2865(5) 0.032(3) Uani 1 1 d U
C1 C 0.0505(14) 0.1179(12) 0.2141(8) 0.024(2) Uani 1 1 d U
C2 C 0.1362(13) 0.1142(11) 0.1692(7) 0.019(2) Uani 1 1 d U
C3 C 0.2474(13) 0.1361(11) 0.2051(8) 0.021(2) Uani 1 1 d U
C4 C 0.2464(13) 0.1808(11) 0.2719(7) 0.021(2) Uani 1 1 d U
C5 C 0.1314(13) 0.1816(11) 0.2748(8) 0.023(2) Uani 1 1 d U
C6 C 0.0938(14) 0.0744(11) 0.0964(7) 0.025(3) Uani 1 1 d U
H6A H 0.1630 0.0977 0.0716 0.030 Uiso 1 1 calc R
H6B H 0.0361 0.1054 0.0766 0.030 Uiso 1 1 calc R
C7 C 0.0335(14) -0.0469(11) 0.0887(8) 0.034(4) Uani 1 1 d U
H7A H 0.0936 -0.0777 0.1019 0.051 Uiso 1 1 calc R
H7B H -0.0025 -0.0695 0.0418 0.051 Uiso 1 1 calc R
H7C H -0.0289 -0.0706 0.1174 0.051 Uiso 1 1 calc R
C8 C 0.3538(13) 0.1193(11) 0.1853(7) 0.022(2) Uani 1 1 d U
C9 C 0.3488(13) 0.0173(11) 0.1723(7) 0.025(2) Uani 1 1 d U
H9 H 0.2797 -0.0413 0.1792 0.029 Uiso 1 1 calc R
C10 C 0.4397(13) -0.0002(12) 0.1502(8) 0.026(3) Uani 1 1 d U
H10 H 0.4337 -0.0704 0.1403 0.032 Uiso 1 1 calc R
C11 C 0.5416(14) 0.0842(11) 0.1418(7) 0.028(3) Uani 1 1 d U
H11 H 0.6069 0.0723 0.1271 0.034 Uiso 1 1 calc R
C12 C 0.5491(14) 0.1870(12) 0.1550(7) 0.028(3) Uani 1 1 d U
H12 H 0.6192 0.2450 0.1486 0.033 Uiso 1 1 calc R
C13 C 0.4585(13) 0.2046(12) 0.1765(7) 0.025(2) Uani 1 1 d U
H13 H 0.4648 0.2750 0.1858 0.030 Uiso 1 1 calc R
C14 C 0.3501(13) 0.2144(12) 0.3272(7) 0.024(2) Uani 1 1 d U
C15 C 0.4013(13) 0.1447(12) 0.3485(8) 0.028(3) Uani 1 1 d U
H15 H 0.3726 0.0761 0.3263 0.033 Uiso 1 1 calc R
C16 C 0.4938(13) 0.1714(12) 0.4014(8) 0.031(3) Uani 1 1 d U
H16 H 0.5296 0.1221 0.4145 0.037 Uiso 1 1 calc R
C17 C 0.5348(14) 0.2702(12) 0.4359(8) 0.033(3) Uani 1 1 d U
H17 H 0.5964 0.2877 0.4735 0.039 Uiso 1 1 calc R
C18 C 0.4843(13) 0.3441(13) 0.4145(8) 0.029(3) Uani 1 1 d U
H18 H 0.5134 0.4128 0.4364 0.035 Uiso 1 1 calc R
C19 C 0.3910(13) 0.3148(12) 0.3606(8) 0.027(3) Uani 1 1 d U
H19 H 0.3549 0.3634 0.3465 0.032 Uiso 1 1 calc R
C20 C 0.0876(14) 0.2097(12) 0.3336(7) 0.029(3) Uani 1 1 d U
H20A H 0.0144 0.2241 0.3186 0.035 Uiso 1 1 calc R
H20B H 0.1490 0.2751 0.3571 0.035 Uiso 1 1 calc R
C21 C 0.0583(16) 0.1201(14) 0.3834(9) 0.056(5) Uani 1 1 d U
H21A H 0.0022 0.0538 0.3595 0.084 Uiso 1 1 calc R
H21B H 0.0221 0.1392 0.4195 0.084 Uiso 1 1 calc R
H21C H 0.1324 0.1113 0.4025 0.084 Uiso 1 1 calc R
C22 C 0.3153(13) 0.4371(11) 0.0973(7) 0.019(2) Uani 1 1 d U
C23 C 0.2304(13) 0.4686(11) 0.0555(7) 0.020(2) Uani 1 1 d U
C24 C 0.2891(13) 0.5772(11) 0.0427(7) 0.019(2) Uani 1 1 d U
C25 C 0.4070(13) 0.6142(11) 0.0828(7) 0.017(2) Uani 1 1 d U
C26 C 0.4217(13) 0.5313(11) 0.1214(7) 0.017(2) Uani 1 1 d U
C27 C 0.1051(12) 0.3949(11) 0.0267(7) 0.022(3) Uani 1 1 d U
H27A H 0.0575 0.4361 0.0081 0.026 Uiso 1 1 calc R
H27B H 0.0651 0.3527 0.0622 0.026 Uiso 1 1 calc R
C28 C 0.1138(13) 0.3217(11) -0.0288(7) 0.028(4) Uani 1 1 d U
H28A H 0.1561 0.3642 -0.0629 0.043 Uiso 1 1 calc R
H28B H 0.0331 0.2751 -0.0494 0.043 Uiso 1 1 calc R
H28C H 0.1579 0.2790 -0.0096 0.043 Uiso 1 1 calc R
C29 C 0.2446(13) 0.6455(12) -0.0021(7) 0.021(2) Uani 1 1 d U
C30 C 0.1887(13) 0.6071(12) -0.0651(8) 0.026(3) Uani 1 1 d U
H30 H 0.1784 0.5375 -0.0799 0.031 Uiso 1 1 calc R
C31 C 0.1475(13) 0.6656(12) -0.1069(8) 0.029(3) Uani 1 1 d U
H31 H 0.1077 0.6362 -0.1505 0.035 Uiso 1 1 calc R
C32 C 0.1624(13) 0.7716(12) -0.0872(8) 0.029(3) Uani 1 1 d U
H32 H 0.1340 0.8147 -0.1157 0.035 Uiso 1 1 calc R
C33 C 0.2219(13) 0.8045(12) -0.0231(8) 0.028(3) Uani 1 1 d U
H33 H 0.2356 0.8749 -0.0079 0.033 Uiso 1 1 calc R
C34 C 0.2624(13) 0.7479(12) 0.0202(8) 0.025(3) Uani 1 1 d U
H34 H 0.3014 0.7762 0.0642 0.030 Uiso 1 1 calc R
C35 C 0.5060(13) 0.7169(11) 0.0772(7) 0.022(2) Uani 1 1 d U
C36 C 0.5354(13) 0.7472(12) 0.0134(8) 0.027(3) Uani 1 1 d U
H36 H 0.4879 0.7044 -0.0254 0.032 Uiso 1 1 calc R
C37 C 0.6299(14) 0.8363(12) 0.0063(8) 0.034(3) Uani 1 1 d U
H37 H 0.6507 0.8521 -0.0370 0.041 Uiso 1 1 calc R
C38 C 0.6961(14) 0.9041(13) 0.0603(8) 0.035(3) Uani 1 1 d U
H38 H 0.7604 0.9674 0.0541 0.042 Uiso 1 1 calc R
C39 C 0.6696(13) 0.8804(12) 0.1233(8) 0.030(3) Uani 1 1 d U
H39 H 0.7167 0.9270 0.1607 0.036 Uiso 1 1 calc R
C40 C 0.5727(13) 0.7873(11) 0.1334(8) 0.023(2) Uani 1 1 d U
H40 H 0.5528 0.7724 0.1770 0.028 Uiso 1 1 calc R
C41 C 0.5267(12) 0.5311(11) 0.1679(7) 0.018(3) Uani 1 1 d U
H41A H 0.4996 0.4769 0.2005 0.022 Uiso 1 1 calc R
H41B H 0.5668 0.6008 0.1932 0.022 Uiso 1 1 calc R
C42 C 0.6158(13) 0.5078(12) 0.1301(8) 0.034(4) Uani 1 1 d U
H42A H 0.5748 0.4410 0.1027 0.051 Uiso 1 1 calc R
H42B H 0.6810 0.5025 0.1622 0.051 Uiso 1 1 calc R
H42C H 0.6486 0.5651 0.1010 0.051 Uiso 1 1 calc R
C43 C 0.1352(14) 0.8335(13) 0.3038(8) 0.025(2) Uani 1 1 d U
C44 C 0.0266(14) 0.7418(12) 0.2759(8) 0.025(2) Uani 1 1 d U
C45 C 0.0239(13) 0.6545(12) 0.3119(7) 0.024(2) Uani 1 1 d U
C46 C 0.1420(14) 0.6833(12) 0.3557(7) 0.024(2) Uani 1 1 d U
C47 C 0.2081(14) 0.7892(12) 0.3469(7) 0.023(2) Uani 1 1 d U
C48 C -0.0651(14) 0.7491(12) 0.2222(8) 0.030(3) Uani 1 1 d U
H48A H -0.1219 0.6771 0.2057 0.036 Uiso 1 1 calc R
H48B H -0.0259 0.7838 0.1843 0.036 Uiso 1 1 calc R
C49 C -0.1358(14) 0.8137(13) 0.2481(8) 0.040(4) Uani 1 1 d U
H49A H -0.0824 0.8881 0.2572 0.061 Uiso 1 1 calc R
H49B H -0.1654 0.7853 0.2893 0.061 Uiso 1 1 calc R
H49C H -0.2037 0.8080 0.2139 0.061 Uiso 1 1 calc R
C50 C -0.0790(13) 0.5506(12) 0.3083(7) 0.027(2) Uani 1 1 d U
C51 C -0.1897(13) 0.5487(13) 0.3137(7) 0.029(3) Uani 1 1 d U
H51 H -0.2025 0.6126 0.3197 0.034 Uiso 1 1 calc R
C52 C -0.2836(14) 0.4519(12) 0.3102(7) 0.031(3) Uani 1 1 d U
H52 H -0.3609 0.4506 0.3145 0.037 Uiso 1 1 calc R
C53 C -0.2704(14) 0.3593(13) 0.3011(8) 0.035(3) Uani 1 1 d U
H53 H -0.3368 0.2944 0.3002 0.042 Uiso 1 1 calc R
C54 C -0.1608(14) 0.3597(13) 0.2933(8) 0.035(3) Uani 1 1 d U
H54 H -0.1512 0.2950 0.2848 0.042 Uiso 1 1 calc R
C55 C -0.0637(14) 0.4538(12) 0.2977(7) 0.031(3) Uani 1 1 d U
H55 H 0.0133 0.4539 0.2937 0.038 Uiso 1 1 calc R
C56 C 0.1681(14) 0.6198(12) 0.4092(8) 0.028(2) Uani 1 1 d U
C57 C 0.2355(14) 0.5612(12) 0.3979(8) 0.034(3) Uani 1 1 d U
H57 H 0.2642 0.5619 0.3564 0.041 Uiso 1 1 calc R
C58 C 0.2614(15) 0.4999(13) 0.4494(8) 0.036(3) Uani 1 1 d U
H58 H 0.3086 0.4599 0.4424 0.043 Uiso 1 1 calc R
C59 C 0.2207(14) 0.4976(13) 0.5072(8) 0.038(3) Uani 1 1 d U
H59 H 0.2395 0.4565 0.5413 0.046 Uiso 1 1 calc R
C60 C 0.1541(14) 0.5521(12) 0.5177(8) 0.034(3) Uani 1 1 d U
H60 H 0.1238 0.5473 0.5589 0.041 Uiso 1 1 calc R
C61 C 0.1258(14) 0.6182(12) 0.4690(7) 0.030(3) Uani 1 1 d U
H61 H 0.0800 0.6588 0.4778 0.036 Uiso 1 1 calc R
C62 C 0.3278(13) 0.8517(12) 0.3832(7) 0.027(3) Uani 1 1 d U
H62A H 0.3733 0.9042 0.3538 0.033 Uiso 1 1 calc R
H62B H 0.3715 0.8044 0.3950 0.033 Uiso 1 1 calc R
C63 C 0.3202(15) 0.9101(12) 0.4484(7) 0.041(4) Uani 1 1 d U
H63A H 0.2751 0.9555 0.4369 0.061 Uiso 1 1 calc R
H63B H 0.4013 0.9535 0.4704 0.061 Uiso 1 1 calc R
H63C H 0.2796 0.8580 0.4788 0.061 Uiso 1 1 calc R
Cl4 Cl 0.7647(6) 0.1113(5) 0.3817(3) 0.094(2) Uani 1 1 d .
Cl5 Cl 0.6158(6) -0.0701(5) 0.2953(3) 0.110(3) Uani 1 1 d .
C64 C 0.714(2) 0.0516(17) 0.3040(11) 0.106(9) Uani 1 1 d U
H64A H 0.6782 0.0954 0.2771 0.127 Uiso 1 1 calc R
H64B H 0.7841 0.0525 0.2839 0.127 Uiso 1 1 calc R

loop_
_atom_site_aniso_label
_atom_site_aniso_U_11
_atom_site_aniso_U_22
_atom_site_aniso_U_33
_atom_site_aniso_U_23
_atom_site_aniso_U_13
_atom_site_aniso_U_12
Rh1 0.0183(8) 0.0128(8) 0.0201(8) 0.0001(6) 0.0032(6) 0.0026(6)
Rh2 0.0198(8) 0.0084(7) 0.0213(8) 0.0021(6) 0.0053(6) 0.0036(6)
Rh3 0.0189(8) 0.0083(7) 0.0240(8) 0.0025(6) 0.0044(6) 0.0032(6)
Cl1 0.014(2) 0.021(2) 0.033(2) -0.0109(19) 0.0037(19) -0.0006(19)
Cl2 0.023(2) 0.033(3) 0.019(2) -0.0053(19) -0.0012(19) 0.016(2)
Cl3 0.058(3) 0.012(2) 0.029(2) 0.0032(19) 0.020(2) 0.011(2)
O1 0.013(5) 0.030(6) 0.037(6) 0.010(5) 0.009(5) 0.009(5)
O2 0.036(5) 0.013(4) 0.025(5) 0.010(4) 0.012(4) 0.017(4)
O3 0.034(6) 0.020(6) 0.035(6) 0.004(5) 0.010(5) -0.001(5)
C1 0.026(4) 0.019(4) 0.030(4) 0.010(4) 0.010(4) 0.011(4)
C2 0.024(4) 0.013(4) 0.028(4) 0.008(4) 0.010(4) 0.012(4)
C3 0.024(4) 0.014(4) 0.029(4) 0.007(3) 0.009(4) 0.010(4)
C4 0.023(4) 0.015(4) 0.028(4) 0.007(3) 0.008(4) 0.010(4)
C5 0.026(4) 0.017(4) 0.031(4) 0.008(4) 0.009(4) 0.012(4)
C6 0.029(5) 0.015(5) 0.031(5) 0.009(5) 0.006(5) 0.007(5)
C7 0.048(8) 0.011(7) 0.037(8) 0.003(6) 0.007(7) 0.006(7)
C8 0.025(4) 0.012(4) 0.034(4) 0.004(4) 0.007(4) 0.013(4)
C9 0.025(5) 0.014(4) 0.039(5) 0.005(4) 0.010(4) 0.011(4)
C10 0.026(5) 0.015(5) 0.044(5) 0.004(4) 0.009(4) 0.014(4)
C11 0.027(5) 0.017(5) 0.044(5) 0.004(5) 0.006(5) 0.013(4)
C12 0.027(5) 0.017(5) 0.043(5) 0.003(4) 0.005(4) 0.011(4)
C13 0.026(5) 0.016(4) 0.037(5) 0.002(4) 0.005(4) 0.012(4)
C14 0.022(4) 0.020(4) 0.030(4) 0.006(4) 0.006(4) 0.007(4)
C15 0.021(5) 0.025(5) 0.035(5) 0.008(4) 0.002(4) 0.007(4)
C16 0.021(5) 0.028(5) 0.040(5) 0.007(5) 0.001(5) 0.005(5)
C17 0.022(5) 0.027(5) 0.041(5) 0.010(5) 0.001(5) 0.001(5)
C18 0.021(5) 0.023(5) 0.039(5) 0.007(5) 0.005(4) 0.004(5)
C19 0.021(5) 0.023(5) 0.035(5) 0.005(4) 0.007(4) 0.005(4)
C20 0.029(5) 0.026(5) 0.036(5) 0.007(5) 0.010(5) 0.012(5)
C21 0.050(8) 0.056(9) 0.049(9) 0.010(8) 0.013(8) 0.004(8)
C22 0.027(4) 0.014(4) 0.025(4) 0.006(4) 0.011(4) 0.016(4)
C23 0.022(4) 0.018(4) 0.025(4) 0.005(4) 0.008(4) 0.011(4)
C24 0.022(4) 0.018(4) 0.024(4) 0.005(3) 0.004(3) 0.014(3)
C25 0.019(4) 0.016(4) 0.024(4) 0.004(3) 0.008(3) 0.014(3)
C26 0.020(4) 0.015(4) 0.028(4) 0.005(4) 0.008(4) 0.017(3)
C27 0.024(5) 0.015(5) 0.027(5) 0.007(4) 0.009(5) 0.006(5)
C28 0.026(7) 0.012(7) 0.032(8) -0.001(6) 0.009(7) -0.012(6)
C29 0.021(4) 0.021(4) 0.028(4) 0.008(4) 0.002(4) 0.016(4)
C30 0.022(5) 0.029(5) 0.030(5) 0.012(4) 0.004(4) 0.013(4)
C31 0.024(5) 0.031(5) 0.034(5) 0.014(5) 0.002(4) 0.013(5)
C32 0.028(5) 0.027(5) 0.036(5) 0.014(5) 0.001(5) 0.014(5)
C33 0.029(5) 0.023(5) 0.036(5) 0.012(4) -0.001(5) 0.017(4)
C34 0.025(5) 0.024(5) 0.031(5) 0.008(4) -0.002(4) 0.016(4)
C35 0.022(4) 0.019(4) 0.028(4) 0.004(4) 0.007(4) 0.011(4)
C36 0.025(5) 0.024(5) 0.030(5) 0.005(4) 0.011(4) 0.006(4)
C37 0.030(5) 0.029(5) 0.036(5) 0.004(4) 0.008(5) 0.001(4)
C38 0.029(5) 0.027(5) 0.041(5) 0.004(5) 0.005(5) 0.003(4)
C39 0.027(5) 0.023(5) 0.039(5) 0.006(5) 0.000(5) 0.009(4)
C40 0.022(5) 0.020(5) 0.031(5) 0.006(4) 0.003(4) 0.012(4)
C41 0.018(5) 0.015(5) 0.031(5) 0.007(5) 0.006(4) 0.016(4)
C42 0.027(8) 0.031(8) 0.045(8) 0.009(7) 0.005(7) 0.012(7)
C43 0.028(4) 0.020(4) 0.024(4) 0.004(4) 0.007(4) 0.004(4)
C44 0.025(4) 0.021(4) 0.027(4) 0.003(4) 0.006(4) 0.006(4)
C45 0.025(4) 0.022(4) 0.023(4) 0.005(3) 0.007(4) 0.006(4)
C46 0.029(4) 0.021(4) 0.021(4) 0.003(4) 0.002(4) 0.010(4)
C47 0.027(4) 0.020(4) 0.020(4) 0.003(4) 0.005(4) 0.006(4)
C48 0.032(6) 0.020(5) 0.032(5) 0.009(5) 0.002(5) 0.004(5)
C49 0.038(8) 0.031(8) 0.046(8) 0.003(7) -0.007(7) 0.010(7)
C50 0.024(4) 0.028(4) 0.026(4) 0.006(4) 0.007(4) 0.006(4)
C51 0.024(5) 0.031(5) 0.028(5) 0.008(4) 0.008(4) 0.006(4)
C52 0.025(5) 0.033(5) 0.030(5) 0.006(5) 0.005(4) 0.006(5)
C53 0.031(5) 0.032(5) 0.032(5) 0.002(5) 0.004(5) 0.002(5)
C54 0.031(5) 0.031(5) 0.033(5) 0.002(5) 0.007(5) 0.001(5)
C55 0.027(5) 0.031(5) 0.030(5) 0.004(4) 0.011(4) 0.001(4)
C56 0.032(4) 0.028(4) 0.023(4) -0.001(4) -0.001(4) 0.011(4)
C57 0.041(5) 0.031(5) 0.025(5) -0.004(4) -0.004(5) 0.010(4)
C58 0.043(5) 0.031(5) 0.027(5) -0.005(5) -0.007(5) 0.011(5)
C59 0.042(6) 0.035(6) 0.028(5) 0.000(5) -0.005(5) 0.008(5)
C60 0.033(5) 0.035(5) 0.026(5) 0.002(5) -0.001(5) 0.007(5)
C61 0.030(5) 0.032(5) 0.024(5) 0.001(4) 0.000(4) 0.009(4)
C62 0.033(5) 0.022(5) 0.023(5) 0.005(5) 0.002(5) 0.006(5)
C63 0.049(8) 0.036(8) 0.017(7) -0.001(7) 0.001(7) -0.005(7)
Cl4 0.091(5) 0.099(5) 0.089(5) -0.011(4) 0.015(4) 0.031(4)
Cl5 0.095(5) 0.088(5) 0.106(5) -0.006(4) 0.024(4) -0.014(4)
C64 0.085(17) 0.065(16) 0.117(19) -0.063(15) -0.055(15) -0.005(14)

loop_
_atom_type_symbol
_atom_type_description
_atom_type_scat_dispersion_real
_atom_type_scat_dispersion_imag
_atom_type_scat_source
C C 0.0033 0.0016 'International Tables Vol C Tables 4.2.6.8 and 6.1.1.4'
H H 0.0000 0.0000 'International Tables Vol C Tables 4.2.6.8 and 6.1.1.4'
O O 0.0106 0.0060 'International Tables Vol C Tables 4.2.6.8 and 6.1.1.4'
Cl Cl 0.1484 0.1585 'International Tables Vol C Tables 4.2.6.8 and 6.1.1.4'
Rh Rh -1.1178 0.9187 'International Tables Vol C Tables 4.2.6.8 and 6.1.1.4'

loop_
_geom_angle_atom_site_label_1
_geom_angle_atom_site_label_2
_geom_angle_atom_site_label_3
_geom_angle
C46 Rh1 C45 42.3(5)
C46 Rh1 C47 39.1(5)
C45 Rh1 C47 66.7(6)
C46 Rh1 C44 67.7(6)
C45 Rh1 C44 38.4(5)
C47 Rh1 C44 65.8(6)
C46 Rh1 C43 64.2(6)
C45 Rh1 C43 63.3(5)
C47 Rh1 C43 37.6(5)
C44 Rh1 C43 38.1(5)
C46 Rh1 Cl2 147.8(4)
C45 Rh1 Cl2 111.1(4)
C47 Rh1 Cl2 164.8(5)
C44 Rh1 Cl2 102.7(4)
C43 Rh1 Cl2 127.4(4)
C46 Rh1 Cl1 114.9(5)
C45 Rh1 Cl1 155.0(5)
C47 Rh1 Cl1 102.0(4)
C44 Rh1 Cl1 158.5(4)
C43 Rh1 Cl1 121.9(4)
Cl2 Rh1 Cl1 85.57(13)
C25 Rh2 C24 40.4(5)
C25 Rh2 C26 39.9(5)
C24 Rh2 C26 68.2(6)
C25 Rh2 C23 66.6(5)
C24 Rh2 C23 39.6(5)
C26 Rh2 C23 67.7(6)
C25 Rh2 C22 64.2(5)
C24 Rh2 C22 64.6(5)
C26 Rh2 C22 39.3(5)
C23 Rh2 C22 38.4(5)
C25 Rh2 Cl2 129.1(4)
C24 Rh2 Cl2 99.0(4)
C26 Rh2 Cl2 167.2(4)
C23 Rh2 Cl2 103.0(4)
C22 Rh2 Cl2 136.6(4)
C25 Rh2 Cl1 102.6(4)
C24 Rh2 Cl1 130.2(4)
C26 Rh2 Cl1 106.0(4)
C23 Rh2 Cl1 168.9(4)
C22 Rh2 Cl1 140.5(4)
Cl2 Rh2 Cl1 81.63(13)
C25 Rh2 Cl3 141.0(4)
C24 Rh2 Cl3 143.0(4)
C26 Rh2 Cl3 101.1(4)
C23 Rh2 Cl3 103.4(4)
C22 Rh2 Cl3 84.5(4)
Cl2 Rh2 Cl3 89.47(14)
Cl1 Rh2 Cl3 86.64(13)
C4 Rh3 O2 137.3(5)
C4 Rh3 C3 41.8(5)
O2 Rh3 C3 104.8(5)
C4 Rh3 C2 66.7(6)
O2 Rh3 C2 104.6(5)
C3 Rh3 C2 38.2(5)
C4 Rh3 C5 39.3(5)
O2 Rh3 C5 171.3(5)
C3 Rh3 C5 67.8(5)
C2 Rh3 C5 66.8(5)
C4 Rh3 Cl3 118.8(4)
O2 Rh3 Cl3 89.1(3)
C3 Rh3 Cl3 160.1(4)
C2 Rh3 Cl3 151.6(4)
C5 Rh3 Cl3 99.3(4)
C4 Rh3 C1 62.7(6)
O2 Rh3 C1 135.3(4)
C3 Rh3 C1 62.7(5)
C2 Rh3 C1 37.8(5)
C5 Rh3 C1 37.9(5)
Cl3 Rh3 C1 116.7(4)
Rh1 Cl1 Rh2 92.66(13)
Rh1 Cl2 Rh2 93.04(14)
Rh3 Cl3 Rh2 109.15(14)
C22 O2 Rh3 130.9(9)
O1 C1 C2 129.3(14)
O1 C1 C5 126.5(14)
C2 C1 C5 102.7(13)
O1 C1 Rh3 131.7(11)
C2 C1 Rh3 59.8(7)
C5 C1 Rh3 61.5(8)
C3 C2 C1 110.6(13)
C3 C2 C6 127.6(13)
C1 C2 C6 121.1(13)
C3 C2 Rh3 70.3(9)
C1 C2 Rh3 82.3(8)
C6 C2 Rh3 121.9(10)
C2 C3 C4 106.7(12)
C2 C3 C8 129.9(14)
C4 C3 C8 123.4(13)
C2 C3 Rh3 71.4(9)
C4 C3 Rh3 68.4(8)
C8 C3 Rh3 125.6(10)
C5 C4 C3 108.9(13)
C5 C4 C14 126.7(13)
C3 C4 C14 124.3(12)
C5 C4 Rh3 73.2(9)
C3 C4 Rh3 69.8(8)
C14 C4 Rh3 125.0(10)
C4 C5 C20 127.1(14)
C4 C5 C1 107.1(13)
C20 C5 C1 123.3(13)
C4 C5 Rh3 67.5(8)
C20 C5 Rh3 131.1(11)
C1 C5 Rh3 80.6(9)
C2 C6 C7 111.4(12)
C2 C6 H6A 109.3
C7 C6 H6A 109.3
C2 C6 H6B 109.3
C7 C6 H6B 109.3
H6A C6 H6B 108.0
C6 C7 H7A 109.5
C6 C7 H7B 109.5
H7A C7 H7B 109.5
C6 C7 H7C 109.5
H7A C7 H7C 109.5
H7B C7 H7C 109.5
C9 C8 C13 118.2(13)
C9 C8 C3 120.1(13)
C13 C8 C3 121.7(13)
C10 C9 C8 121.5(15)
C10 C9 H9 119.3
C8 C9 H9 119.3
C9 C10 C11 119.6(15)
C9 C10 H10 120.2
C11 C10 H10 120.2
C10 C11 C12 120.0(15)
C10 C11 H11 120.0
C12 C11 H11 120.0
C13 C12 C11 120.5(15)
C13 C12 H12 119.8
C11 C12 H12 119.8
C12 C13 C8 120.2(14)
C12 C13 H13 119.9
C8 C13 H13 119.9
C15 C14 C19 119.3(15)
C15 C14 C4 119.9(14)
C19 C14 C4 120.7(14)
C14 C15 C16 121.5(16)
C14 C15 H15 119.3
C16 C15 H15 119.3
C15 C16 C17 120.2(16)
C15 C16 H16 119.9
C17 C16 H16 119.9
C16 C17 C18 119.4(15)
C16 C17 H17 120.3
C18 C17 H17 120.3
C19 C18 C17 119.0(15)
C19 C18 H18 120.5
C17 C18 H18 120.5
C18 C19 C14 120.6(15)
C18 C19 H19 119.7
C14 C19 H19 119.7
C5 C20 C21 112.3(13)
C5 C20 H20A 109.1
C21 C20 H20A 109.1
C5 C20 H20B 109.1
C21 C20 H20B 109.1
H20A C20 H20B 107.9
C20 C21 H21A 109.5
C20 C21 H21B 109.5
H21A C21 H21B 109.5
C20 C21 H21C 109.5
H21A C21 H21C 109.5
H21B C21 H21C 109.5
O2 C22 C23 124.8(14)
O2 C22 C26 125.6(15)
C23 C22 C26 108.8(13)
O2 C22 Rh2 126.2(10)
C23 C22 Rh2 66.6(8)
C26 C22 Rh2 65.9(7)
C24 C23 C22 108.1(13)
C24 C23 C27 127.4(14)
C22 C23 C27 124.4(13)
C24 C23 Rh2 69.8(8)
C22 C23 Rh2 75.0(8)
C27 C23 Rh2 124.8(9)
C23 C24 C25 106.7(13)
C23 C24 C29 129.8(14)
C25 C24 C29 123.5(13)
C23 C24 Rh2 70.7(8)
C25 C24 Rh2 69.2(8)
C29 C24 Rh2 124.9(10)
C26 C25 C24 110.2(13)
C26 C25 C35 123.9(14)
C24 C25 C35 125.2(14)
C26 C25 Rh2 70.7(8)
C24 C25 Rh2 70.4(8)
C35 C25 Rh2 133.0(10)
C25 C26 C22 105.0(14)
C25 C26 C41 129.7(13)
C22 C26 C41 124.7(13)
C25 C26 Rh2 69.3(8)
C22 C26 Rh2 74.8(8)
C41 C26 Rh2 127.4(10)
C23 C27 C28 108.3(11)
C23 C27 H27A 110.0
C28 C27 H27A 110.0
C23 C27 H27B 110.0
C28 C27 H27B 110.0
H27A C27 H27B 108.4
C27 C28 H28A 109.5
C27 C28 H28B 109.5
H28A C28 H28B 109.5
C27 C28 H28C 109.5
H28A C28 H28C 109.5
H28B C28 H28C 109.5
C30 C29 C34 120.4(15)
C30 C29 C24 119.3(14)
C34 C29 C24 120.4(14)
C31 C30 C29 121.2(16)
C31 C30 H30 119.4
C29 C30 H30 119.4
C30 C31 C32 121.5(16)
C30 C31 H31 119.2
C32 C31 H31 119.2
C33 C32 C31 113.3(15)
C33 C32 H32 123.4
C31 C32 H32 123.4
C34 C33 C32 126.8(16)
C34 C33 H33 116.6
C32 C33 H33 116.6
C33 C34 C29 116.9(15)
C33 C34 H34 121.6
C29 C34 H34 121.6
C36 C35 C40 117.7(14)
C36 C35 C25 119.4(13)
C40 C35 C25 123.0(13)
C37 C36 C35 121.3(15)
C37 C36 H36 119.4
C35 C36 H36 119.4
C36 C37 C38 121.4(16)
C36 C37 H37 119.3
C38 C37 H37 119.3
C39 C38 C37 119.9(16)
C39 C38 H38 120.1
C37 C38 H38 120.1
C38 C39 C40 120.8(15)
C38 C39 H39 119.6
C40 C39 H39 119.6
C39 C40 C35 118.7(14)
C39 C40 H40 120.6
C35 C40 H40 120.6
C26 C41 C42 111.2(12)
C26 C41 H41A 109.4
C42 C41 H41A 109.4
C26 C41 H41B 109.4
C42 C41 H41B 109.4
H41A C41 H41B 108.0
C41 C42 H42A 109.5
C41 C42 H42B 109.5
H42A C42 H42B 109.5
C41 C42 H42C 109.5
H42A C42 H42C 109.5
H42B C42 H42C 109.5
O3 C43 C47 127.8(15)
O3 C43 C44 126.7(16)
C47 C43 C44 104.9(14)
O3 C43 Rh1 130.0(11)
C47 C43 Rh1 63.3(8)
C44 C43 Rh1 64.0(8)
C45 C44 C43 108.7(15)
C45 C44 C48 128.1(14)
C43 C44 C48 123.1(15)
C45 C44 Rh1 68.6(9)
C43 C44 Rh1 77.9(9)
C48 C44 Rh1 123.3(10)
C44 C45 C46 107.9(13)
C44 C45 C50 126.5(15)
C46 C45 C50 125.6(14)
C44 C45 Rh1 73.0(9)
C46 C45 Rh1 67.2(8)
C50 C45 Rh1 126.0(10)
C47 C46 C56 127.1(14)
C47 C46 C45 106.7(14)
C56 C46 C45 124.5(14)
C47 C46 Rh1 73.6(9)
C56 C46 Rh1 132.3(11)
C45 C46 Rh1 70.6(8)
C46 C47 C43 110.3(14)
C46 C47 C62 125.1(15)
C43 C47 C62 124.0(14)
C46 C47 Rh1 67.3(8)
C43 C47 Rh1 79.1(9)
C62 C47 Rh1 126.8(10)
C44 C48 C49 111.2(13)
C44 C48 H48A 109.4
C49 C48 H48A 109.4
C44 C48 H48B 109.4
C49 C48 H48B 109.4
H48A C48 H48B 108.0
C48 C49 H49A 109.5
C48 C49 H49B 109.5
H49A C49 H49B 109.5
C48 C49 H49C 109.5
H49A C49 H49C 109.5
H49B C49 H49C 109.5
C51 C50 C55 119.2(15)
C51 C50 C45 119.5(15)
C55 C50 C45 121.3(14)
C50 C51 C52 118.6(16)
C50 C51 H51 120.7
C52 C51 H51 120.7
C53 C52 C51 123.0(16)
C53 C52 H52 118.5
C51 C52 H52 118.5
C52 C53 C54 119.2(16)
C52 C53 H53 120.4
C54 C53 H53 120.4
C53 C54 C55 120.1(17)
C53 C54 H54 119.9
C55 C54 H54 119.9
C54 C55 C50 119.8(16)
C54 C55 H55 120.1
C50 C55 H55 120.1
C61 C56 C57 120.6(16)
C61 C56 C46 120.9(15)
C57 C56 C46 118.5(14)
C56 C57 C58 118.9(16)
C56 C57 H57 120.6
C58 C57 H57 120.6
C59 C58 C57 121.0(17)
C59 C58 H58 119.5
C57 C58 H58 119.5
C60 C59 C58 120.2(18)
C60 C59 H59 119.9
C58 C59 H59 119.9
C59 C60 C61 122.5(16)
C59 C60 H60 118.7
C61 C60 H60 118.7
C56 C61 C60 116.7(15)
C56 C61 H61 121.6
C60 C61 H61 121.6
C47 C62 C63 111.3(12)
C47 C62 H62A 109.4
C63 C62 H62A 109.4
C47 C62 H62B 109.4
C63 C62 H62B 109.4
H62A C62 H62B 108.0
C62 C63 H63A 109.5
C62 C63 H63B 109.5
H63A C63 H63B 109.5
C62 C63 H63C 109.5
H63A C63 H63C 109.5
H63B C63 H63C 109.5
Cl5 C64 Cl4 118.6(16)
Cl5 C64 H64A 107.7
Cl4 C64 H64A 107.7
Cl5 C64 H64B 107.7
Cl4 C64 H64B 107.7
H64A C64 H64B 107.1

loop_
_geom_bond_atom_site_label_1
_geom_bond_atom_site_label_2
_geom_bond_distance
Rh1 C46 2.044(14)
Rh1 C45 2.092(14)
Rh1 C47 2.126(14)
Rh1 C44 2.149(15)
Rh1 C43 2.338(16)
Rh1 Cl2 2.356(4)
Rh1 Cl1 2.356(4)
Rh2 C25 2.092(13)
Rh2 C24 2.108(14)
Rh2 C26 2.111(13)
Rh2 C23 2.120(14)
Rh2 C22 2.232(14)
Rh2 Cl2 2.442(4)
Rh2 Cl1 2.456(4)
Rh2 Cl3 2.495(4)
Rh3 C4 2.061(15)
Rh3 O2 2.071(9)
Rh3 C3 2.079(15)
Rh3 C2 2.093(14)
Rh3 C5 2.136(15)
Rh3 Cl3 2.349(4)
Rh3 C1 2.399(15)
O1 C1 1.231(16)
O2 C22 1.268(16)
O3 C43 1.256(17)
C1 C2 1.485(19)
C1 C5 1.49(2)
C2 C3 1.367(19)
C2 C6 1.513(18)
C3 C4 1.477(19)
C3 C8 1.498(19)
C4 C5 1.412(19)
C4 C14 1.490(19)
C5 C20 1.467(18)
C6 C7 1.538(18)
C6 H6A 0.9900
C6 H6B 0.9900
C7 H7A 0.9800
C7 H7B 0.9800
C7 H7C 0.9800
C8 C9 1.393(18)
C8 C13 1.405(19)
C9 C10 1.343(18)
C9 H9 0.9500
C10 C11 1.376(19)
C10 H10 0.9500
C11 C12 1.391(18)
C11 H11 0.9500
C12 C13 1.337(18)
C12 H12 0.9500
C13 H13 0.9500
C14 C15 1.36(2)
C14 C19 1.399(19)
C15 C16 1.378(19)
C15 H15 0.9500
C16 C17 1.391(19)
C16 H16 0.9500
C17 C18 1.41(2)
C17 H17 0.9500
C18 C19 1.395(19)
C18 H18 0.9500
C19 H19 0.9500
C20 C21 1.56(2)
C20 H20A 0.9900
C20 H20B 0.9900
C21 H21A 0.9800
C21 H21B 0.9800
C21 H21C 0.9800
C22 C23 1.44(2)
C22 C26 1.464(19)
C23 C24 1.432(19)
C23 C27 1.509(18)
C24 C25 1.450(19)
C24 C29 1.50(2)
C25 C26 1.435(19)
C25 C35 1.489(19)
C26 C41 1.478(18)
C27 C28 1.532(17)
C27 H27A 0.9900
C27 H27B 0.9900
C28 H28A 0.9800
C28 H28B 0.9800
C28 H28C 0.9800
C29 C30 1.355(19)
C29 C34 1.393(18)
C30 C31 1.34(2)
C30 H30 0.9500
C31 C32 1.434(19)
C31 H31 0.9500
C32 C33 1.375(19)
C32 H32 0.9500
C33 C34 1.34(2)
C33 H33 0.9500
C34 H34 0.9500
C35 C36 1.410(19)
C35 C40 1.420(19)
C36 C37 1.353(19)
C36 H36 0.9500
C37 C38 1.37(2)
C37 H37 0.9500
C38 C39 1.37(2)
C38 H38 0.9500
C39 C40 1.416(19)
C39 H39 0.9500
C40 H40 0.9500
C41 C42 1.527(18)
C41 H41A 0.9900
C41 H41B 0.9900
C42 H42A 0.9800
C42 H42B 0.9800
C42 H42C 0.9800
C43 C47 1.45(2)
C43 C44 1.48(2)
C44 C45 1.40(2)
C44 C48 1.48(2)
C45 C46 1.49(2)
C45 C50 1.497(19)
C46 C47 1.398(19)
C46 C56 1.47(2)
C47 C62 1.468(19)
C48 C49 1.57(2)
C48 H48A 0.9900
C48 H48B 0.9900
C49 H49A 0.9800
C49 H49B 0.9800
C49 H49C 0.9800
C50 C51 1.356(19)
C50 C55 1.42(2)
C51 C52 1.383(19)
C51 H51 0.9500
C52 C53 1.35(2)
C52 H52 0.9500
C53 C54 1.36(2)
C53 H53 0.9500
C54 C55 1.376(19)
C54 H54 0.9500
C55 H55 0.9500
C56 C61 1.374(19)
C56 C57 1.38(2)
C57 C58 1.42(2)
C57 H57 0.9500
C58 C59 1.32(2)
C58 H58 0.9500
C59 C60 1.32(2)
C59 H59 0.9500
C60 C61 1.44(2)
C60 H60 0.9500
C61 H61 0.9500
C62 C63 1.562(18)
C62 H62A 0.9900
C62 H62B 0.9900
C63 H63A 0.9800
C63 H63B 0.9800
C63 H63C 0.9800
Cl4 C64 1.684(19)
Cl5 C64 1.64(2)
C64 H64A 0.9900
C64 H64B 0.9900

loop_
_geom_torsion_atom_site_label_1
_geom_torsion_atom_site_label_2
_geom_torsion_atom_site_label_3
_geom_torsion_atom_site_label_4
_geom_torsion
C46 Rh1 Cl1 Rh2 133.9(5)
C45 Rh1 Cl1 Rh2 113.1(10)
C47 Rh1 Cl1 Rh2 173.0(4)
C44 Rh1 Cl1 Rh2 -134.1(12)
C43 Rh1 Cl1 Rh2 -152.2(5)
Cl2 Rh1 Cl1 Rh2 -20.25(14)
C25 Rh2 Cl1 Rh1 148.0(4)
C24 Rh2 Cl1 Rh1 114.4(5)
C26 Rh2 Cl1 Rh1 -170.9(4)
C23 Rh2 Cl1 Rh1 135(2)
C22 Rh2 Cl1 Rh1 -147.5(6)
Cl2 Rh2 Cl1 Rh1 19.67(13)
Cl3 Rh2 Cl1 Rh1 -70.29(15)
C46 Rh1 Cl2 Rh2 -111.7(8)
C45 Rh1 Cl2 Rh2 -140.4(5)
C47 Rh1 Cl2 Rh2 141.1(15)
C44 Rh1 Cl2 Rh2 -179.7(4)
C43 Rh1 Cl2 Rh2 147.7(5)
Cl1 Rh1 Cl2 Rh2 20.38(13)
C25 Rh2 Cl2 Rh1 -119.1(5)
C24 Rh2 Cl2 Rh1 -149.2(4)
C26 Rh2 Cl2 Rh1 -147.1(18)
C23 Rh2 Cl2 Rh1 170.6(4)
C22 Rh2 Cl2 Rh1 148.5(6)
Cl1 Rh2 Cl2 Rh1 -19.68(13)
Cl3 Rh2 Cl2 Rh1 67.01(14)
C4 Rh3 Cl3 Rh2 150.1(5)
O2 Rh3 Cl3 Rh2 4.0(3)
C3 Rh3 Cl3 Rh2 138.8(11)
C2 Rh3 Cl3 Rh2 -116.1(9)
C5 Rh3 Cl3 Rh2 -173.6(4)
C1 Rh3 Cl3 Rh2 -137.9(4)
C25 Rh2 Cl3 Rh3 -39.3(7)
C24 Rh2 Cl3 Rh3 28.8(7)
C26 Rh2 Cl3 Rh3 -39.6(4)
C23 Rh2 Cl3 Rh3 29.9(5)
C22 Rh2 Cl3 Rh3 -3.8(4)
Cl2 Rh2 Cl3 Rh3 133.11(18)
Cl1 Rh2 Cl3 Rh3 -145.25(18)
C4 Rh3 O2 C22 -137.1(13)
C3 Rh3 O2 C22 -168.8(13)
C2 Rh3 O2 C22 151.6(13)
Cl3 Rh3 O2 C22 -3.3(13)
C1 Rh3 O2 C22 125.3(13)
C4 Rh3 C1 O1 155.9(16)
O2 Rh3 C1 O1 -73.3(16)
C3 Rh3 C1 O1 -156.7(16)
C2 Rh3 C1 O1 -117.7(18)
C5 Rh3 C1 O1 115.0(18)
Cl3 Rh3 C1 O1 45.6(15)
C4 Rh3 C1 C2 -86.4(10)
O2 Rh3 C1 C2 44.4(11)
C3 Rh3 C1 C2 -39.1(9)
C5 Rh3 C1 C2 -127.3(14)
Cl3 Rh3 C1 C2 163.3(8)
C4 Rh3 C1 C5 40.9(9)
O2 Rh3 C1 C5 171.7(8)
C3 Rh3 C1 C5 88.3(10)
C2 Rh3 C1 C5 127.3(14)
Cl3 Rh3 C1 C5 -69.4(9)
O1 C1 C2 C3 -173.2(15)
C5 C1 C2 C3 19.9(16)
Rh3 C1 C2 C3 65.6(10)
O1 C1 C2 C6 -2(3)
C5 C1 C2 C6 -168.6(13)
Rh3 C1 C2 C6 -122.8(14)
O1 C1 C2 Rh3 121.2(16)
C5 C1 C2 Rh3 -45.7(10)
C4 Rh3 C2 C3 -40.2(8)
O2 Rh3 C2 C3 95.4(8)
C5 Rh3 C2 C3 -83.1(9)
Cl3 Rh3 C2 C3 -147.9(8)
C1 Rh3 C2 C3 -115.2(13)
C4 Rh3 C2 C1 75.0(10)
O2 Rh3 C2 C1 -149.4(8)
C3 Rh3 C2 C1 115.2(13)
C5 Rh3 C2 C1 32.1(9)
Cl3 Rh3 C2 C1 -32.7(14)
C4 Rh3 C2 C6 -162.9(13)
O2 Rh3 C2 C6 -27.3(13)
C3 Rh3 C2 C6 -122.8(15)
C5 Rh3 C2 C6 154.2(13)
Cl3 Rh3 C2 C6 89.4(13)
C1 Rh3 C2 C6 122.1(16)
C1 C2 C3 C4 -13.8(17)
C6 C2 C3 C4 175.3(13)
Rh3 C2 C3 C4 59.6(10)
C1 C2 C3 C8 165.3(15)
C6 C2 C3 C8 -6(3)
Rh3 C2 C3 C8 -121.3(16)
C1 C2 C3 Rh3 -73.4(10)
C6 C2 C3 Rh3 115.7(15)
C4 Rh3 C3 C2 117.3(11)
O2 Rh3 C3 C2 -95.0(8)
C5 Rh3 C3 C2 80.2(9)
Cl3 Rh3 C3 C2 132.2(11)
C1 Rh3 C3 C2 38.7(8)
O2 Rh3 C3 C4 147.7(8)
C2 Rh3 C3 C4 -117.3(11)
C5 Rh3 C3 C4 -37.1(8)
Cl3 Rh3 C3 C4 14.9(16)
C1 Rh3 C3 C4 -78.7(9)
C4 Rh3 C3 C8 -116.4(16)
O2 Rh3 C3 C8 31.2(14)
C2 Rh3 C3 C8 126.3(17)
C5 Rh3 C3 C8 -153.5(15)
Cl3 Rh3 C3 C8 -101.6(15)
C1 Rh3 C3 C8 164.9(15)
C2 C3 C4 C5 1.6(17)
C8 C3 C4 C5 -177.5(13)
Rh3 C3 C4 C5 63.2(11)
C2 C3 C4 C14 179.2(13)
C8 C3 C4 C14 0(2)
Rh3 C3 C4 C14 -119.3(14)
C2 C3 C4 Rh3 -61.6(10)
C8 C3 C4 Rh3 119.3(14)
O2 Rh3 C4 C5 -167.8(8)
C3 Rh3 C4 C5 -118.1(12)
C2 Rh3 C4 C5 -81.3(9)
Cl3 Rh3 C4 C5 67.6(9)
C1 Rh3 C4 C5 -39.5(8)
O2 Rh3 C4 C3 -49.7(11)
C2 Rh3 C4 C3 36.8(7)
C5 Rh3 C4 C3 118.1(12)
Cl3 Rh3 C4 C3 -174.3(6)
C1 Rh3 C4 C3 78.6(8)
O2 Rh3 C4 C14 68.7(14)
C3 Rh3 C4 C14 118.4(15)
C2 Rh3 C4 C14 155.2(13)
C5 Rh3 C4 C14 -123.5(16)
Cl3 Rh3 C4 C14 -55.9(13)
C1 Rh3 C4 C14 -163.0(14)
C3 C4 C5 C20 173.6(14)
C14 C4 C5 C20 -4(3)
Rh3 C4 C5 C20 -125.4(15)
C3 C4 C5 C1 10.8(17)
C14 C4 C5 C1 -166.6(14)
Rh3 C4 C5 C1 71.8(11)
C3 C4 C5 Rh3 -61.0(10)
C14 C4 C5 Rh3 121.6(15)
O1 C1 C5 C4 174.5(15)
C2 C1 C5 C4 -18.0(16)
Rh3 C1 C5 C4 -62.8(10)
O1 C1 C5 C20 11(3)
C2 C1 C5 C20 178.4(14)
Rh3 C1 C5 C20 133.6(16)
O1 C1 C5 Rh3 -122.7(16)
C2 C1 C5 Rh3 44.8(10)
C3 Rh3 C5 C4 39.4(9)
C2 Rh3 C5 C4 81.0(9)
Cl3 Rh3 C5 C4 -124.8(8)
C1 Rh3 C5 C4 113.1(12)
C4 Rh3 C5 C20 120.4(18)
C3 Rh3 C5 C20 159.8(16)
C2 Rh3 C5 C20 -158.6(16)
Cl3 Rh3 C5 C20 -4.4(15)
C1 Rh3 C5 C20 -126.6(19)
C4 Rh3 C5 C1 -113.1(12)
C3 Rh3 C5 C1 -73.6(9)
C2 Rh3 C5 C1 -32.0(9)
Cl3 Rh3 C5 C1 122.1(8)
C3 C2 C6 C7 93.7(18)
C1 C2 C6 C7 -76.3(18)
Rh3 C2 C6 C7 -177.4(10)
C2 C3 C8 C9 -65(2)
C4 C3 C8 C9 113.5(17)
Rh3 C3 C8 C9 -160.4(12)
C2 C3 C8 C13 111.7(19)
C4 C3 C8 C13 -69(2)
Rh3 C3 C8 C13 17(2)
C13 C8 C9 C10 -2(2)
C3 C8 C9 C10 175.5(15)
C8 C9 C10 C11 2(2)
C9 C10 C11 C12 -1(2)
C10 C11 C12 C13 1(2)
C11 C12 C13 C8 -1(2)
C9 C8 C13 C12 1(2)
C3 C8 C13 C12 -176.0(15)
C5 C4 C14 C15 121.7(17)
C3 C4 C14 C15 -55(2)
Rh3 C4 C14 C15 -143.5(12)
C5 C4 C14 C19 -54(2)
C3 C4 C14 C19 128.7(16)
Rh3 C4 C14 C19 40.6(18)
C19 C14 C15 C16 -1(2)
C4 C14 C15 C16 -177.0(13)
C14 C15 C16 C17 2(2)
C15 C16 C17 C18 -2(2)
C16 C17 C18 C19 2(2)
C17 C18 C19 C14 -2(2)
C15 C14 C19 C18 1(2)
C4 C14 C19 C18 176.9(13)
C4 C5 C20 C21 -76(2)
C1 C5 C20 C21 84.4(19)
Rh3 C5 C20 C21 -167.1(12)
Rh3 O2 C22 C23 -84.4(17)
Rh3 O2 C22 C26 84.7(17)
Rh3 O2 C22 Rh2 0(2)
C25 Rh2 C22 O2 158.7(16)
C24 Rh2 C22 O2 -156.3(16)
C26 Rh2 C22 O2 117.6(18)
C23 Rh2 C22 O2 -117.0(17)
Cl2 Rh2 C22 O2 -80.8(15)
Cl1 Rh2 C22 O2 80.6(15)
Cl3 Rh2 C22 O2 2.6(13)
C25 Rh2 C22 C23 -84.3(9)
C24 Rh2 C22 C23 -39.3(8)
C26 Rh2 C22 C23 -125.4(12)
Cl2 Rh2 C22 C23 36.2(10)
Cl1 Rh2 C22 C23 -162.4(6)
Cl3 Rh2 C22 C23 119.6(8)
C25 Rh2 C22 C26 41.1(9)
C24 Rh2 C22 C26 86.1(9)
C23 Rh2 C22 C26 125.4(12)
Cl2 Rh2 C22 C26 161.6(7)
Cl1 Rh2 C22 C26 -37.0(11)
Cl3 Rh2 C22 C26 -115.0(8)
O2 C22 C23 C24 -178.9(13)
C26 C22 C23 C24 10.5(15)
Rh2 C22 C23 C24 62.3(9)
O2 C22 C23 C27 -3(2)
C26 C22 C23 C27 -174.0(12)
Rh2 C22 C23 C27 -122.1(13)
O2 C22 C23 Rh2 118.8(14)
C26 C22 C23 Rh2 -51.9(9)
C25 Rh2 C23 C24 -38.8(8)
C26 Rh2 C23 C24 -82.3(9)
C22 Rh2 C23 C24 -116.2(12)
Cl2 Rh2 C23 C24 88.4(8)
Cl1 Rh2 C23 C24 -25(3)
Cl3 Rh2 C23 C24 -179.0(8)
C25 Rh2 C23 C22 77.4(9)
C24 Rh2 C23 C22 116.2(12)
C26 Rh2 C23 C22 33.9(8)
Cl2 Rh2 C23 C22 -155.4(7)
Cl1 Rh2 C23 C22 91(2)
Cl3 Rh2 C23 C22 -62.8(8)
C25 Rh2 C23 C27 -160.9(15)
C24 Rh2 C23 C27 -122.1(17)
C26 Rh2 C23 C27 155.6(15)
C22 Rh2 C23 C27 121.7(16)
Cl2 Rh2 C23 C27 -33.7(13)
Cl1 Rh2 C23 C27 -147.2(17)
Cl3 Rh2 C23 C27 58.9(13)
C22 C23 C24 C25 -5.6(15)
C27 C23 C24 C25 179.0(12)
Rh2 C23 C24 C25 60.1(9)
C22 C23 C24 C29 174.5(13)
C27 C23 C24 C29 -1(2)
Rh2 C23 C24 C29 -119.8(15)
C22 C23 C24 Rh2 -65.7(10)
C27 C23 C24 Rh2 118.9(14)
C25 Rh2 C24 C23 117.3(12)
C26 Rh2 C24 C23 81.0(9)
C22 Rh2 C24 C23 38.1(8)
Cl2 Rh2 C24 C23 -99.6(8)
Cl1 Rh2 C24 C23 173.9(7)
Cl3 Rh2 C24 C23 1.6(12)
C26 Rh2 C24 C25 -36.4(8)
C23 Rh2 C24 C25 -117.3(12)
C22 Rh2 C24 C25 -79.2(9)
Cl2 Rh2 C24 C25 143.1(7)
Cl1 Rh2 C24 C25 56.5(9)
Cl3 Rh2 C24 C25 -115.7(8)
C25 Rh2 C24 C29 -117.1(16)
C26 Rh2 C24 C29 -153.5(14)
C23 Rh2 C24 C29 125.6(17)
C22 Rh2 C24 C29 163.7(14)
Cl2 Rh2 C24 C29 26.0(13)
Cl1 Rh2 C24 C29 -60.5(14)
Cl3 Rh2 C24 C29 127.2(11)
C23 C24 C25 C26 -1.3(15)
C29 C24 C25 C26 178.6(12)
Rh2 C24 C25 C26 59.7(10)
C23 C24 C25 C35 169.6(13)
C29 C24 C25 C35 -10(2)
Rh2 C24 C25 C35 -129.4(13)
C23 C24 C25 Rh2 -61.1(9)
C29 C24 C25 Rh2 118.9(13)
C24 Rh2 C25 C26 -120.9(12)
C23 Rh2 C25 C26 -82.8(9)
C22 Rh2 C25 C26 -40.4(8)
Cl2 Rh2 C25 C26 -170.7(7)
Cl1 Rh2 C25 C26 99.9(8)
Cl3 Rh2 C25 C26 -0.5(12)
C26 Rh2 C25 C24 120.9(12)
C23 Rh2 C25 C24 38.1(8)
C22 Rh2 C25 C24 80.5(9)
Cl2 Rh2 C25 C24 -49.8(9)
Cl1 Rh2 C25 C24 -139.2(7)
Cl3 Rh2 C25 C24 120.4(8)
C24 Rh2 C25 C35 120.4(18)
C26 Rh2 C25 C35 -118.8(18)
C23 Rh2 C25 C35 158.4(17)
C22 Rh2 C25 C35 -159.2(17)
Cl2 Rh2 C25 C35 70.5(16)
Cl1 Rh2 C25 C35 -18.9(15)
Cl3 Rh2 C25 C35 -119.3(13)
C24 C25 C26 C22 7.5(15)
C35 C25 C26 C22 -163.6(12)
Rh2 C25 C26 C22 67.0(9)
C24 C25 C26 C41 178.4(13)
C35 C25 C26 C41 7(2)
Rh2 C25 C26 C41 -122.1(14)
C24 C25 C26 Rh2 -59.5(9)
C35 C25 C26 Rh2 129.4(13)
O2 C22 C26 C25 178.5(13)
C23 C22 C26 C25 -11.0(15)
Rh2 C22 C26 C25 -63.2(9)
O2 C22 C26 C41 7(2)
C23 C22 C26 C41 177.6(12)
Rh2 C22 C26 C41 125.3(13)
O2 C22 C26 Rh2 -118.3(14)
C23 C22 C26 Rh2 52.2(10)
C24 Rh2 C26 C25 36.8(8)
C23 Rh2 C26 C25 79.6(9)
C22 Rh2 C26 C25 112.9(12)
Cl2 Rh2 C26 C25 34(2)
Cl1 Rh2 C26 C25 -90.6(8)
Cl3 Rh2 C26 C25 179.7(8)
C25 Rh2 C26 C22 -112.9(12)
C24 Rh2 C26 C22 -76.1(9)
C23 Rh2 C26 C22 -33.2(8)
Cl2 Rh2 C26 C22 -78(2)
Cl1 Rh2 C26 C22 156.5(8)
Cl3 Rh2 C26 C22 66.8(8)
C25 Rh2 C26 C41 124.8(16)
C24 Rh2 C26 C41 161.6(14)
C23 Rh2 C26 C41 -155.5(14)
C22 Rh2 C26 C41 -122.3(16)
Cl2 Rh2 C26 C41 159.3(12)
Cl1 Rh2 C26 C41 34.2(13)
Cl3 Rh2 C26 C41 -55.5(12)
C24 C23 C27 C28 102.7(16)
C22 C23 C27 C28 -72.0(17)
Rh2 C23 C27 C28 -167.3(10)
C23 C24 C29 C30 -46(2)
C25 C24 C29 C30 134.1(15)
Rh2 C24 C29 C30 -139.1(12)
C23 C24 C29 C34 135.2(16)
C25 C24 C29 C34 -45(2)
Rh2 C24 C29 C34 42.0(19)
C34 C29 C30 C31 -1(2)
C24 C29 C30 C31 -180.0(13)
C29 C30 C31 C32 1(2)
C30 C31 C32 C33 0(2)
C31 C32 C33 C34 -1(2)
C32 C33 C34 C29 1(2)
C30 C29 C34 C33 0(2)
C24 C29 C34 C33 178.9(13)
C26 C25 C35 C36 121.6(16)
C24 C25 C35 C36 -48(2)
Rh2 C25 C35 C36 -143.7(13)
C26 C25 C35 C40 -59(2)
C24 C25 C35 C40 131.2(16)
Rh2 C25 C35 C40 36(2)
C40 C35 C36 C37 5(2)
C25 C35 C36 C37 -175.4(14)
C35 C36 C37 C38 -4(3)
C36 C37 C38 C39 2(3)
C37 C38 C39 C40 -1(2)
C38 C39 C40 C35 2(2)
C36 C35 C40 C39 -4(2)
C25 C35 C40 C39 176.5(13)
C25 C26 C41 C42 -83.5(18)
C22 C26 C41 C42 85.8(16)
Rh2 C26 C41 C42 -176.8(10)
C46 Rh1 C43 O3 156.6(18)
C45 Rh1 C43 O3 -156.0(18)
C47 Rh1 C43 O3 118.2(19)
C44 Rh1 C43 O3 -117(2)
Cl2 Rh1 C43 O3 -59.0(17)
Cl1 Rh1 C43 O3 52.1(17)
C46 Rh1 C43 C47 38.4(9)
C45 Rh1 C43 C47 85.8(10)
C44 Rh1 C43 C47 124.5(13)
Cl2 Rh1 C43 C47 -177.2(7)
Cl1 Rh1 C43 C47 -66.1(9)
C46 Rh1 C43 C44 -86.2(10)
C45 Rh1 C43 C44 -38.8(9)
C47 Rh1 C43 C44 -124.5(13)
Cl2 Rh1 C43 C44 58.3(10)
Cl1 Rh1 C43 C44 169.4(8)
O3 C43 C44 C45 -176.0(14)
C47 C43 C44 C45 12.6(16)
Rh1 C43 C44 C45 62.2(10)
O3 C43 C44 C48 0(2)
C47 C43 C44 C48 -171.6(13)
Rh1 C43 C44 C48 -122.0(14)
O3 C43 C44 Rh1 121.8(15)
C47 C43 C44 Rh1 -49.6(10)
C46 Rh1 C44 C45 -39.7(9)
C47 Rh1 C44 C45 -82.4(10)
C43 Rh1 C44 C45 -115.8(13)
Cl2 Rh1 C44 C45 108.0(9)
Cl1 Rh1 C44 C45 -141.1(10)
C46 Rh1 C44 C43 76.1(9)
C45 Rh1 C44 C43 115.8(13)
C47 Rh1 C44 C43 33.4(9)
Cl2 Rh1 C44 C43 -136.1(8)
Cl1 Rh1 C44 C43 -25.3(17)
C46 Rh1 C44 C48 -162.1(14)
C45 Rh1 C44 C48 -122.4(16)
C47 Rh1 C44 C48 155.2(14)
C43 Rh1 C44 C48 121.8(17)
Cl2 Rh1 C44 C48 -14.4(13)
Cl1 Rh1 C44 C48 96.5(15)
C43 C44 C45 C46 -9.9(17)
C48 C44 C45 C46 174.5(14)
Rh1 C44 C45 C46 58.3(9)
C43 C44 C45 C50 169.2(13)
C48 C44 C45 C50 -6(3)
Rh1 C44 C45 C50 -122.5(15)
C43 C44 C45 Rh1 -68.3(10)
C48 C44 C45 Rh1 116.2(16)
C46 Rh1 C45 C44 118.5(13)
C47 Rh1 C45 C44 80.0(10)
C43 Rh1 C45 C44 38.5(9)
Cl2 Rh1 C45 C44 -83.8(9)
Cl1 Rh1 C45 C44 147.2(9)
C47 Rh1 C45 C46 -38.5(8)
C44 Rh1 C45 C46 -118.5(13)
C43 Rh1 C45 C46 -80.1(9)
Cl2 Rh1 C45 C46 157.6(7)
Cl1 Rh1 C45 C46 28.6(14)
C46 Rh1 C45 C50 -118.3(17)
C47 Rh1 C45 C50 -156.9(16)
C44 Rh1 C45 C50 123.2(18)
C43 Rh1 C45 C50 161.6(16)
Cl2 Rh1 C45 C50 39.3(15)
Cl1 Rh1 C45 C50 -89.7(16)
C44 C45 C46 C47 3.3(16)
C50 C45 C46 C47 -175.9(13)
Rh1 C45 C46 C47 65.3(10)
C44 C45 C46 C56 169.4(14)
C50 C45 C46 C56 -10(2)
Rh1 C45 C46 C56 -128.6(15)
C44 C45 C46 Rh1 -62.0(10)
C50 C45 C46 Rh1 118.8(14)
C45 Rh1 C46 C47 -114.9(13)
C44 Rh1 C46 C47 -78.7(10)
C43 Rh1 C46 C47 -36.9(9)
Cl2 Rh1 C46 C47 -156.7(8)
Cl1 Rh1 C46 C47 78.0(10)
C45 Rh1 C46 C56 119.5(18)
C47 Rh1 C46 C56 -126(2)
C44 Rh1 C46 C56 155.7(17)
C43 Rh1 C46 C56 -162.6(17)
Cl2 Rh1 C46 C56 77.7(18)
Cl1 Rh1 C46 C56 -47.6(16)
C47 Rh1 C46 C45 114.9(13)
C44 Rh1 C46 C45 36.2(8)
C43 Rh1 C46 C45 78.0(9)
Cl2 Rh1 C46 C45 -41.8(13)
Cl1 Rh1 C46 C45 -167.1(7)
C56 C46 C47 C43 -160.8(15)
C45 C46 C47 C43 4.8(16)
Rh1 C46 C47 C43 68.1(11)
C56 C46 C47 C62 11(2)
C45 C46 C47 C62 176.8(13)
Rh1 C46 C47 C62 -120.0(14)
C56 C46 C47 Rh1 131.1(17)
C45 C46 C47 Rh1 -63.2(9)
O3 C43 C47 C46 178.1(14)
C44 C43 C47 C46 -10.6(16)
Rh1 C43 C47 C46 -60.6(10)
O3 C43 C47 C62 6(2)
C44 C43 C47 C62 177.3(13)
Rh1 C43 C47 C62 127.3(14)
O3 C43 C47 Rh1 -121.3(16)
C44 C43 C47 Rh1 50.0(10)
C45 Rh1 C47 C46 41.6(9)
C44 Rh1 C47 C46 83.8(10)
C43 Rh1 C47 C46 117.7(13)
Cl2 Rh1 C47 C46 126.3(15)
Cl1 Rh1 C47 C46 -114.9(9)
C46 Rh1 C47 C43 -117.7(13)
C45 Rh1 C47 C43 -76.0(9)
C44 Rh1 C47 C43 -33.9(8)
Cl2 Rh1 C47 C43 9(2)
Cl1 Rh1 C47 C43 127.5(8)
C46 Rh1 C47 C62 117.7(18)
C45 Rh1 C47 C62 159.4(16)
C44 Rh1 C47 C62 -158.5(16)
C43 Rh1 C47 C62 -124.6(18)
Cl2 Rh1 C47 C62 -116.0(17)
Cl1 Rh1 C47 C62 2.9(14)
C45 C44 C48 C49 105.8(18)
C43 C44 C48 C49 -69.2(18)
Rh1 C44 C48 C49 -166.5(10)
C44 C45 C50 C51 -49(2)
C46 C45 C50 C51 129.7(16)
Rh1 C45 C50 C51 -144.3(13)
C44 C45 C50 C55 129.2(17)
C46 C45 C50 C55 -52(2)
Rh1 C45 C50 C55 34(2)
C55 C50 C51 C52 1(2)
C45 C50 C51 C52 -180.0(13)
C50 C51 C52 C53 -1(2)
C51 C52 C53 C54 -2(2)
C52 C53 C54 C55 3(2)
C53 C54 C55 C50 -2(2)
C51 C50 C55 C54 0(2)
C45 C50 C55 C54 -178.7(14)
C47 C46 C56 C61 88(2)
C45 C46 C56 C61 -75(2)
Rh1 C46 C56 C61 -170.0(12)
C47 C46 C56 C57 -92(2)
C45 C46 C56 C57 104.3(17)
Rh1 C46 C56 C57 10(2)
C61 C56 C57 C58 0(2)
C46 C56 C57 C58 179.8(14)
C56 C57 C58 C59 1(2)
C57 C58 C59 C60 1(2)
C58 C59 C60 C61 -2(2)
C57 C56 C61 C60 -1(2)
C46 C56 C61 C60 178.8(14)
C59 C60 C61 C56 2(2)
C46 C47 C62 C63 -91.0(18)
C43 C47 C62 C63 79.8(18)
Rh1 C47 C62 C63 -177.4(11)
